data_4128727
loop_
_publ_author_name
'Kim, Inwon'
'Kang, Gyumin'
'Lee, Kangjae'
'Park, Bohyun'
'Kang, Dahye'
'Jung, Hoimin'
'He, Yu-Tao'
'Baik, Mu-Hyun'
'Hong, Sungwoo'

_publ_section_title
;
 Site-Selective Functionalization of Pyridinium Derivatives via
 Visible-Light-Driven Photocatalysis with Quinolinone.
;
_journal_issue 23
_journal_name_full 'Journal of the American Chemical Society'
_journal_page_first 9239
_journal_page_last 9248
_journal_paper_doi 10.1021/jacs.9b02013
_journal_volume 141
_journal_year 2019
_chemical_formula_sum 'C22 H18 N O P'
_chemical_formula_weight 343.34
_space_group_crystal_system monoclinic
_space_group_IT_number 14
_space_group_name_Hall '-P 2ybc'
_space_group_name_H-M_alt 'P 1 21/c 1'
_atom_sites_solution_hydrogens geom
_atom_sites_solution_primary direct
_atom_sites_solution_secondary difmap
_audit_creation_method SHELXL-2016/6
_cell_angle_alpha 90
_cell_angle_beta 109.285(2)
_cell_angle_gamma 90
_cell_formula_units_Z 4
_cell_length_a 8.8392(6)
_cell_length_b 17.5163(12)
_cell_length_c 11.7943(8)
_cell_measurement_reflns_used 9676
_cell_measurement_temperature 120(2)
_cell_measurement_theta_max 33.163
_cell_measurement_theta_min 2.959
_cell_volume 1723.6(2)
_computing_cell_refinement 'Bruker SMART APEXll'
_computing_data_collection 'Bruker SMART APEXll'
_computing_data_reduction 'Bruker SAINT'
_computing_molecular_graphics 'SHELXL-2016/6 (Sheldrick, 2016)'
_computing_structure_refinement 'SHELXL-2016/6 (Sheldrick, 2016)'
_computing_structure_solution 'SHELXT 2014/5 (Sheldrick, 2014)'
_diffrn_ambient_temperature 120(2)
_diffrn_measured_fraction_theta_full 0.998
_diffrn_measured_fraction_theta_max 0.990
_diffrn_measurement_device_type 'CCD area detector'
_diffrn_measurement_method 'omega phi scan'
_diffrn_radiation_monochromator graphite
_diffrn_radiation_type MoK\a
_diffrn_radiation_wavelength 0.71073
_diffrn_reflns_av_R_equivalents 0.0256
_diffrn_reflns_av_unetI/netI 0.0118
_diffrn_reflns_Laue_measured_fraction_full 0.998
_diffrn_reflns_Laue_measured_fraction_max 0.990
_diffrn_reflns_limit_h_max 13
_diffrn_reflns_limit_h_min -13
_diffrn_reflns_limit_k_max 26
_diffrn_reflns_limit_k_min -27
_diffrn_reflns_limit_l_max 18
_diffrn_reflns_limit_l_min -18
_diffrn_reflns_number 82506
_diffrn_reflns_point_group_measured_fraction_full 0.998
_diffrn_reflns_point_group_measured_fraction_max 0.990
_diffrn_reflns_theta_full 25.242
_diffrn_reflns_theta_max 33.278
_diffrn_reflns_theta_min 2.777
_diffrn_source 'fine-focus sealed tube'
_exptl_absorpt_coefficient_mu 0.169
_exptl_absorpt_correction_T_max 0.6804
_exptl_absorpt_correction_T_min 0.6188
_exptl_absorpt_correction_type multi-scan
_exptl_absorpt_process_details SADABS
_exptl_crystal_colour clourless
_exptl_crystal_density_diffrn 1.323
_exptl_crystal_description block
_exptl_crystal_F_000 720
_exptl_crystal_size_max 0.250
_exptl_crystal_size_mid 0.210
_exptl_crystal_size_min 0.170
_refine_diff_density_max 0.439
_refine_diff_density_min -0.366
_refine_diff_density_rms 0.057
_refine_ls_extinction_method none
_refine_ls_goodness_of_fit_ref 1.031
_refine_ls_hydrogen_treatment constr
_refine_ls_matrix_type full
_refine_ls_number_parameters 227
_refine_ls_number_reflns 6575
_refine_ls_number_restraints 0
_refine_ls_restrained_S_all 1.031
_refine_ls_R_factor_all 0.0375
_refine_ls_R_factor_gt 0.0338
_refine_ls_shift/su_max 0.001
_refine_ls_shift/su_mean 0.000
_refine_ls_structure_factor_coef Fsqd
_refine_ls_weighting_details 'w=1/[\s^2^(Fo^2^)+(0.0440P)^2^+0.8454P] where P=(Fo^2^+2Fc^2^)/3'
_refine_ls_weighting_scheme calc
_refine_ls_wR_factor_gt 0.0918
_refine_ls_wR_factor_ref 0.0949
_reflns_Friedel_coverage 0.000
_reflns_number_gt 5988
_reflns_number_total 6575
_reflns_threshold_expression 'I > 2\s(I)'
_cod_data_source_file ja9b02013_si_003.cif
_cod_data_source_block p21c_a
_cod_depositor_comments
;
The following automatic conversions were performed:

data item '_exptl_absorpt_correction_type' value 'MULTI-SCAN' was
changed to 'multi-scan' in accordance with the
/home/data/users/saulius/crontab/automatic-downloads/current/ACS/lib/dictionaries/cif_core.dic
dictionary named 'cif_core.dic' version 2.4.2 last updated on
2011-04-26.

Automatic conversion script
Id: cif_fix_values 6909 2019-04-08 15:41:33Z antanas 
;
_cod_original_sg_symbol_H-M 'P 21/c'
_cod_database_code 4128727
_shelx_shelxl_version_number 2016/6
_shelx_space_group_comment
;
The symmetry employed for this shelxl refinement is uniquely defined
by the following loop, which should always be used as a source of
symmetry information in preference to the above space-group names.
They are only intended as comments.
;
_shelx_estimated_absorpt_t_min 0.959
_shelx_estimated_absorpt_t_max 0.972

loop_
_space_group_symop_operation_xyz
'x, y, z'
'-x, y+1/2, -z+1/2'
'-x, -y, -z'
'x, -y-1/2, z-1/2'

loop_
_atom_site_label
_atom_site_type_symbol
_atom_site_fract_x
_atom_site_fract_y
_atom_site_fract_z
_atom_site_U_iso_or_equiv
_atom_site_adp_type
_atom_site_occupancy
_atom_site_site_symmetry_order
_atom_site_calc_flag
_atom_site_refinement_flags_posn
_atom_site_refinement_flags_adp
C1 C 0.66229(9) 0.68178(4) 0.61140(7) 0.01093(12) Uani 1 1 d . .
C2 C 0.60685(9) 0.60894(4) 0.63678(7) 0.01189(12) Uani 1 1 d . .
C3 C 0.47142(10) 0.59852(5) 0.67464(8) 0.01577(14) Uani 1 1 d . .
H3 H 0.413997 0.641710 0.687323 0.019 Uiso 1 1 calc R U
C4 C 0.42287(11) 0.52628(5) 0.69306(9) 0.01930(16) Uani 1 1 d . .
H4 H 0.331656 0.520082 0.717813 0.023 Uiso 1 1 calc R U
C5 C 0.50710(11) 0.46121(5) 0.67560(8) 0.01937(16) Uani 1 1 d . .
H5 H 0.471698 0.411610 0.687702 0.023 Uiso 1 1 calc R U
C6 C 0.64026(11) 0.46969(5) 0.64108(8) 0.01738(15) Uani 1 1 d . .
H6 H 0.697281 0.425856 0.630242 0.021 Uiso 1 1 calc R U
C7 C 0.69307(9) 0.54341(4) 0.62157(7) 0.01314(13) Uani 1 1 d . .
C8 C 0.87746(9) 0.61523(5) 0.56700(7) 0.01325(13) Uani 1 1 d . .
C9 C 1.03214(10) 0.61844(5) 0.54013(9) 0.01961(16) Uani 1 1 d . .
H9A H 1.120514 0.629842 0.614057 0.029 Uiso 1 1 calc R U
H9B H 1.025398 0.658479 0.480628 0.029 Uiso 1 1 calc R U
H9C H 1.051367 0.569084 0.508194 0.029 Uiso 1 1 calc R U
C10 C 0.79457(9) 0.68393(4) 0.57446(7) 0.01292(13) Uani 1 1 d . .
H10 H 0.830798 0.731333 0.553858 0.016 Uiso 1 1 calc R U
C11 C 0.68762(9) 0.84766(4) 0.61346(7) 0.01281(13) Uani 1 1 d . .
C12 C 0.80646(11) 0.87894(5) 0.71199(8) 0.01873(16) Uani 1 1 d . .
H12 H 0.829007 0.856598 0.789208 0.022 Uiso 1 1 calc R U
C13 C 0.89216(12) 0.94283(6) 0.69745(10) 0.02419(19) Uani 1 1 d . .
H13 H 0.973596 0.963804 0.764501 0.029 Uiso 1 1 calc R U
C14 C 0.85823(12) 0.97569(5) 0.58488(11) 0.0260(2) Uani 1 1 d . .
H14 H 0.914594 1.020071 0.575302 0.031 Uiso 1 1 calc R U
C15 C 0.74190(13) 0.94395(7) 0.48574(11) 0.0312(2) Uani 1 1 d . .
H15 H 0.720544 0.966097 0.408498 0.037 Uiso 1 1 calc R U
C16 C 0.65682(12) 0.87971(6) 0.49983(9) 0.02468(19) Uani 1 1 d . .
H16 H 0.578002 0.857800 0.432158 0.030 Uiso 1 1 calc R U
C17 C 0.37334(9) 0.77844(4) 0.54181(7) 0.01186(13) Uani 1 1 d . .
C18 C 0.26250(10) 0.81419(5) 0.58602(8) 0.01482(14) Uani 1 1 d . .
H18 H 0.294606 0.830392 0.667406 0.018 Uiso 1 1 calc R U
C19 C 0.10557(10) 0.82609(5) 0.51133(8) 0.01818(15) Uani 1 1 d . .
H19 H 0.030491 0.849944 0.541857 0.022 Uiso 1 1 calc R U
C20 C 0.05883(11) 0.80298(6) 0.39185(9) 0.02067(16) Uani 1 1 d . .
H20 H -0.048097 0.811304 0.340610 0.025 Uiso 1 1 calc R U
C21 C 0.16873(11) 0.76766(6) 0.34738(8) 0.02067(17) Uani 1 1 d . .
H21 H 0.136304 0.752046 0.265706 0.025 Uiso 1 1 calc R U
C22 C 0.32622(10) 0.75498(5) 0.42177(8) 0.01621(14) Uani 1 1 d . .
H22 H 0.400684 0.730644 0.391135 0.019 Uiso 1 1 calc R U
N1 N 0.82819(8) 0.54759(4) 0.58904(7) 0.01443(12) Uani 1 1 d . .
O1 O 0.58073(8) 0.77047(4) 0.77313(6) 0.01638(12) Uani 1 1 d . .
P1 P 0.57532(2) 0.76921(2) 0.64532(2) 0.01048(5) Uani 1 1 d . .

loop_
_atom_site_aniso_label
_atom_site_aniso_U_11
_atom_site_aniso_U_22
_atom_site_aniso_U_33
_atom_site_aniso_U_23
_atom_site_aniso_U_13
_atom_site_aniso_U_12
C1 0.0105(3) 0.0098(3) 0.0120(3) 0.0005(2) 0.0031(2) 0.0006(2)
C2 0.0113(3) 0.0106(3) 0.0130(3) 0.0015(2) 0.0030(2) -0.0001(2)
C3 0.0135(3) 0.0144(3) 0.0205(4) 0.0027(3) 0.0070(3) -0.0003(3)
C4 0.0164(3) 0.0178(4) 0.0243(4) 0.0051(3) 0.0075(3) -0.0026(3)
C5 0.0195(4) 0.0136(3) 0.0230(4) 0.0048(3) 0.0043(3) -0.0030(3)
C6 0.0190(4) 0.0103(3) 0.0211(4) 0.0026(3) 0.0043(3) 0.0002(3)
C7 0.0133(3) 0.0105(3) 0.0141(3) 0.0011(2) 0.0026(3) 0.0007(2)
C8 0.0119(3) 0.0133(3) 0.0144(3) -0.0006(2) 0.0042(2) 0.0015(2)
C9 0.0152(3) 0.0188(4) 0.0277(4) -0.0012(3) 0.0110(3) 0.0021(3)
C10 0.0123(3) 0.0116(3) 0.0157(3) 0.0006(2) 0.0057(3) 0.0004(2)
C11 0.0122(3) 0.0101(3) 0.0161(3) -0.0007(2) 0.0046(3) -0.0003(2)
C12 0.0173(3) 0.0202(4) 0.0189(4) -0.0056(3) 0.0061(3) -0.0054(3)
C13 0.0212(4) 0.0220(4) 0.0319(5) -0.0121(4) 0.0120(4) -0.0100(3)
C14 0.0225(4) 0.0137(4) 0.0454(6) 0.0004(4) 0.0161(4) -0.0041(3)
C15 0.0251(5) 0.0284(5) 0.0369(6) 0.0169(4) 0.0060(4) -0.0063(4)
C16 0.0210(4) 0.0260(4) 0.0221(4) 0.0093(3) 0.0004(3) -0.0083(3)
C17 0.0115(3) 0.0106(3) 0.0142(3) -0.0002(2) 0.0053(2) 0.0000(2)
C18 0.0144(3) 0.0138(3) 0.0174(3) -0.0017(3) 0.0068(3) 0.0015(3)
C19 0.0142(3) 0.0173(4) 0.0237(4) 0.0002(3) 0.0072(3) 0.0038(3)
C20 0.0140(3) 0.0231(4) 0.0224(4) 0.0024(3) 0.0026(3) 0.0026(3)
C21 0.0176(4) 0.0272(4) 0.0151(4) -0.0014(3) 0.0026(3) 0.0002(3)
C22 0.0145(3) 0.0200(4) 0.0146(3) -0.0025(3) 0.0055(3) 0.0003(3)
N1 0.0135(3) 0.0125(3) 0.0165(3) 0.0004(2) 0.0041(2) 0.0023(2)
O1 0.0205(3) 0.0174(3) 0.0124(2) -0.0005(2) 0.0069(2) 0.0004(2)
P1 0.01106(9) 0.00953(9) 0.01124(9) -0.00027(6) 0.00419(7) 0.00021(6)

loop_
_atom_type_symbol
_atom_type_description
_atom_type_scat_dispersion_real
_atom_type_scat_dispersion_imag
_atom_type_scat_source
C C 0.0033 0.0016 'International Tables Vol C Tables 4.2.6.8 and 6.1.1.4'
H H 0.0000 0.0000 'International Tables Vol C Tables 4.2.6.8 and 6.1.1.4'
N N 0.0061 0.0033 'International Tables Vol C Tables 4.2.6.8 and 6.1.1.4'
O O 0.0106 0.0060 'International Tables Vol C Tables 4.2.6.8 and 6.1.1.4'
P P 0.1023 0.0942 'International Tables Vol C Tables 4.2.6.8 and 6.1.1.4'

loop_
_geom_angle_atom_site_label_1
_geom_angle_atom_site_label_2
_geom_angle_atom_site_label_3
_geom_angle
C10 C1 C2 118.37(7)
C10 C1 P1 120.81(6)
C2 C1 P1 120.38(6)
C3 C2 C7 118.58(7)
C3 C2 C1 124.16(7)
C7 C2 C1 117.25(7)
C4 C3 C2 120.44(8)
C4 C3 H3 119.8
C2 C3 H3 119.8
C3 C4 C5 120.78(8)
C3 C4 H4 119.6
C5 C4 H4 119.6
C6 C5 C4 119.99(8)
C6 C5 H5 120.0
C4 C5 H5 120.0
C5 C6 C7 120.44(8)
C5 C6 H6 119.8
C7 C6 H6 119.8
N1 C7 C6 117.25(7)
N1 C7 C2 123.01(7)
C6 C7 C2 119.74(7)
N1 C8 C10 122.44(7)
N1 C8 C9 117.27(7)
C10 C8 C9 120.19(7)
C8 C9 H9A 109.5
C8 C9 H9B 109.5
H9A C9 H9B 109.5
C8 C9 H9C 109.5
H9A C9 H9C 109.5
H9B C9 H9C 109.5
C1 C10 C8 120.24(7)
C1 C10 H10 119.9
C8 C10 H10 119.9
C16 C11 C12 119.76(8)
C16 C11 P1 124.07(6)
C12 C11 P1 116.09(6)
C13 C12 C11 120.21(9)
C13 C12 H12 119.9
C11 C12 H12 119.9
C14 C13 C12 119.80(9)
C14 C13 H13 120.1
C12 C13 H13 120.1
C13 C14 C15 120.31(9)
C13 C14 H14 119.8
C15 C14 H14 119.8
C14 C15 C16 120.01(10)
C14 C15 H15 120.0
C16 C15 H15 120.0
C15 C16 C11 119.87(9)
C15 C16 H16 120.1
C11 C16 H16 120.1
C22 C17 C18 119.80(7)
C22 C17 P1 123.71(6)
C18 C17 P1 116.43(6)
C19 C18 C17 120.33(8)
C19 C18 H18 119.8
C17 C18 H18 119.8
C20 C19 C18 119.87(8)
C20 C19 H19 120.1
C18 C19 H19 120.1
C19 C20 C21 120.01(8)
C19 C20 H20 120.0
C21 C20 H20 120.0
C20 C21 C22 120.59(8)
C20 C21 H21 119.7
C22 C21 H21 119.7
C21 C22 C17 119.40(8)
C21 C22 H22 120.3
C17 C22 H22 120.3
C8 N1 C7 118.58(7)
O1 P1 C11 111.25(4)
O1 P1 C17 112.09(4)
C11 P1 C17 106.24(4)
O1 P1 C1 111.11(4)
C11 P1 C1 107.10(4)
C17 P1 C1 108.80(4)

loop_
_geom_bond_atom_site_label_1
_geom_bond_atom_site_label_2
_geom_bond_distance
C1 C10 1.3766(10)
C1 C2 1.4334(11)
C1 P1 1.8164(8)
C2 C3 1.4208(11)
C2 C7 1.4215(11)
C3 C4 1.3763(12)
C3 H3 0.9500
C4 C5 1.4132(13)
C4 H4 0.9500
C5 C6 1.3747(13)
C5 H5 0.9500
C6 C7 1.4174(11)
C6 H6 0.9500
C7 N1 1.3718(11)
C8 N1 1.3174(11)
C8 C10 1.4266(11)
C8 C9 1.5031(11)
C9 H9A 0.9800
C9 H9B 0.9800
C9 H9C 0.9800
C10 H10 0.9500
C11 C16 1.3945(12)
C11 C12 1.3956(12)
C11 P1 1.8059(8)
C12 C13 1.3933(13)
C12 H12 0.9500
C13 C14 1.3861(16)
C13 H13 0.9500
C14 C15 1.3926(17)
C14 H14 0.9500
C15 C16 1.3935(14)
C15 H15 0.9500
C16 H16 0.9500
C17 C22 1.3991(11)
C17 C18 1.4004(11)
C17 P1 1.8067(8)
C18 C19 1.3917(12)
C18 H18 0.9500
C19 C20 1.3912(13)
C19 H19 0.9500
C20 C21 1.3922(13)
C20 H20 0.9500
C21 C22 1.3965(13)
C21 H21 0.9500
C22 H22 0.9500
O1 P1 1.4925(6)

loop_
_geom_torsion_atom_site_label_1
_geom_torsion_atom_site_label_2
_geom_torsion_atom_site_label_3
_geom_torsion_atom_site_label_4
_geom_torsion
C10 C1 C2 C3 -179.50(8)
P1 C1 C2 C3 8.07(11)
C10 C1 C2 C7 -0.14(11)
P1 C1 C2 C7 -172.57(6)
C7 C2 C3 C4 -1.65(12)
C1 C2 C3 C4 177.70(8)
C2 C3 C4 C5 0.46(14)
C3 C4 C5 C6 0.73(14)
C4 C5 C6 C7 -0.66(14)
C5 C6 C7 N1 179.04(8)
C5 C6 C7 C2 -0.56(13)
C3 C2 C7 N1 -177.88(8)
C1 C2 C7 N1 2.73(12)
C3 C2 C7 C6 1.70(12)
C1 C2 C7 C6 -177.70(7)
C2 C1 C10 C8 -2.66(11)
P1 C1 C10 C8 169.74(6)
N1 C8 C10 C1 3.25(12)
C9 C8 C10 C1 -173.14(8)
C16 C11 C12 C13 1.18(14)
P1 C11 C12 C13 -175.77(7)
C11 C12 C13 C14 0.50(14)
C12 C13 C14 C15 -1.70(16)
C13 C14 C15 C16 1.23(18)
C14 C15 C16 C11 0.46(18)
C12 C11 C16 C15 -1.66(15)
P1 C11 C16 C15 175.04(9)
C22 C17 C18 C19 0.36(12)
P1 C17 C18 C19 177.79(7)
C17 C18 C19 C20 -0.57(13)
C18 C19 C20 C21 0.34(14)
C19 C20 C21 C22 0.09(15)
C20 C21 C22 C17 -0.29(14)
C18 C17 C22 C21 0.07(13)
P1 C17 C22 C21 -177.16(7)
C10 C8 N1 C7 -0.70(12)
C9 C8 N1 C7 175.78(7)
C6 C7 N1 C8 178.10(7)
C2 C7 N1 C8 -2.31(12)
C16 C11 P1 O1 -153.79(8)
C12 C11 P1 O1 23.02(8)
C16 C11 P1 C17 -31.55(9)
C12 C11 P1 C17 145.26(6)
C16 C11 P1 C1 84.60(9)
C12 C11 P1 C1 -98.58(7)
C22 C17 P1 O1 -158.52(7)
C18 C17 P1 O1 24.16(7)
C22 C17 P1 C11 79.77(8)
C18 C17 P1 C11 -97.55(7)
C22 C17 P1 C1 -35.24(8)
C18 C17 P1 C1 147.44(6)
C10 C1 P1 O1 -118.93(7)
C2 C1 P1 O1 53.32(7)
C10 C1 P1 C11 2.76(8)
C2 C1 P1 C11 175.00(6)
C10 C1 P1 C17 117.20(7)
C2 C1 P1 C17 -70.55(7)
